data_8100873
loop_
_publ_author_name
'Bosold, Ferdinand'
'Marsch, Michael'
'Harms, Klaus'
'Boche, Gernot'

_publ_section_title
;
Crystal structure of bis[bis(diethylether)lithium (trimethylsilyl)-
methyl-cyanocuprate], [(C~4~H~10~O)~2~Li(C~3~H~9~)SiCH~2~CuCN]~2~
;
_journal_issue 1
_journal_name_full 'Zeitschrift f\"ur Kristallographie - New Crystal Structures'
_journal_page_first 143
_journal_page_last 144
_journal_volume 216
_journal_year 2001
_chemical_formula_structural '(C13 H31 Cu Li N O2 Si)2'
_chemical_formula_sum 'C26 H62 Cu2 Li2 N2 O4 Si2'
_chemical_formula_weight 663.92
_space_group_IT_number 14
_symmetry_cell_setting monoclinic
_symmetry_space_group_name_Hall '-P 2ybc'
_symmetry_space_group_name_H-M 'P 1 21/c 1'
_cell_angle_alpha 90.00
_cell_angle_beta 106.091(9)
_cell_angle_gamma 90.00
_cell_formula_units_Z 2
_cell_length_a 10.0080(8)
_cell_length_b 11.1636(6)
_cell_length_c 18.0294(15)
_cell_measurement_temperature 193(2)
_cell_volume 1935.4(2)
_diffrn_ambient_temperature 193(2)
_exptl_crystal_density_diffrn 1.139
_cod_depositor_comments
;
The following automatic conversions were performed:
'_symmetry_cell_setting' value 'Monoclinic' changed to 'monoclinic'
according to '/home/saulius/struct/CIF-dictionaries/cif_core.dic'
dictionary named 'cif_core.dic' version 2.4.1 from 2010-06-29.

Automatic conversion script
Id: cif_fix_enum 1527 2010-12-29 10:47:43Z saulius 
;
_cod_original_sg_symbol_H-M 'P 21/c'
_cod_database_code 8100873

loop_
_symmetry_equiv_pos_as_xyz
'x, y, z'
'-x, y+1/2, -z+1/2'
'-x, -y, -z'
'x, -y-1/2, z-1/2'

loop_
_atom_site_label
_atom_site_type_symbol
_atom_site_fract_x
_atom_site_fract_y
_atom_site_fract_z
_atom_site_U_iso_or_equiv
_atom_site_adp_type
_atom_site_occupancy
_atom_site_symmetry_multiplicity
_atom_site_Wyckoff_symbol
_atom_site_calc_flag
_atom_site_refinement_flags
_atom_site_disorder_assembly
_atom_site_disorder_group
Cu1 Cu 0.77836(3) 0.97960(3) 0.236621(15) 0.04255(10) Uani 1 4 e d . . .
Si1 Si 1.02747(6) 1.11692(6) 0.35167(3) 0.03883(16) Uani 1 4 e d . . .
C1 C 0.6668(2) 0.9570(2) 0.13559(13) 0.0398(5) Uani 1 4 e d . . .
O1 O 0.65551(16) 1.22683(16) 0.01875(9) 0.0498(4) Uani 1 4 e d . . .
N1 N 0.59895(19) 0.94493(18) 0.07357(11) 0.0431(5) Uani 1 4 e d . . .
Li1 Li 0.5097(4) 1.1194(3) 0.0313(2) 0.0391(8) Uani 1 4 e d . . .
O2 O 0.42000(16) 1.19940(15) 0.10204(9) 0.0453(4) Uani 1 4 e d . . .
C2 C 0.8922(2) 1.0027(2) 0.33996(13) 0.0478(6) Uani 1 4 e d . . .
H2A H 0.8314 1.0246 0.3728 0.057 Uiso 1 4 e calc R . .
H2B H 0.9372 0.9255 0.3593 0.057 Uiso 1 4 e calc R . .
C3 C 1.1482(3) 1.0829(3) 0.29142(15) 0.0615(7) Uani 1 4 e d . . .
H3A H 1.0942 1.0719 0.2375 0.092 Uiso 1 4 e calc R . .
H3B H 1.2001 1.0094 0.3103 0.092 Uiso 1 4 e calc R . .
H3C H 1.2134 1.1495 0.2949 0.092 Uiso 1 4 e calc R . .
C4 C 1.1398(3) 1.1314(3) 0.45393(14) 0.0622(7) Uani 1 4 e d . . .
H4A H 1.0807 1.1445 0.4884 0.093 Uiso 1 4 e calc R . .
H4B H 1.2031 1.1995 0.4577 0.093 Uiso 1 4 e calc R . .
H4C H 1.1939 1.0579 0.4690 0.093 Uiso 1 4 e calc R . .
C5 C 0.9507(3) 1.2686(3) 0.32333(17) 0.0628(7) Uani 1 4 e d . . .
H5A H 0.8999 1.2685 0.2684 0.094 Uiso 1 4 e calc R . .
H5B H 1.0252 1.3284 0.3328 0.094 Uiso 1 4 e calc R . .
H5C H 0.8866 1.2884 0.3540 0.094 Uiso 1 4 e calc R . .
C6 C 0.7787(3) 1.2446(3) 0.08149(18) 0.0650(8) Uani 1 4 e d . . .
H6A H 0.7583 1.2215 0.1302 0.078 Uiso 1 4 e calc R . .
H6B H 0.8021 1.3310 0.0849 0.078 Uiso 1 4 e calc R . .
C7 C 0.9002(3) 1.1767(3) 0.07458(19) 0.0749(9) Uani 1 4 e d . . .
H7A H 0.9793 1.1928 0.1196 0.112 Uiso 1 4 e calc R . .
H7B H 0.9238 1.2012 0.0275 0.112 Uiso 1 4 e calc R . .
H7C H 0.8788 1.0909 0.0720 0.112 Uiso 1 4 e calc R . .
C8 C 0.6571(4) 1.2852(3) -0.05173(19) 0.0845(11) Uani 1 4 e d . . .
H8A H 0.7425 1.3342 -0.0427 0.101 Uiso 1 4 e calc R . .
H8B H 0.6599 1.2237 -0.0908 0.101 Uiso 1 4 e calc R . .
C9 C 0.5402(4) 1.3594(4) -0.0809(2) 0.0923(11) Uani 1 4 e d . . .
H9A H 0.5369 1.3850 -0.1334 0.138 Uiso 1 4 e calc R . .
H9B H 0.5471 1.4300 -0.0477 0.138 Uiso 1 4 e calc R . .
H9C H 0.4553 1.3149 -0.0819 0.138 Uiso 1 4 e calc R . .
C10 C 0.3160(3) 1.1473(3) 0.13261(18) 0.0679(8) Uani 1 4 e d . . .
H10A H 0.2460 1.2087 0.1350 0.081 Uiso 1 4 e calc R . .
H10B H 0.3594 1.1182 0.1857 0.081 Uiso 1 4 e calc R . .
C11 C 0.2480(3) 1.0475(3) 0.0840(2) 0.0832(11) Uani 1 4 e d . . .
H11A H 0.1789 1.0111 0.1064 0.125 Uiso 1 4 e calc R . .
H11B H 0.3178 0.9874 0.0810 0.125 Uiso 1 4 e calc R . .
H11C H 0.2018 1.0771 0.0320 0.125 Uiso 1 4 e calc R . .
C12 C 0.4592(3) 1.3167(2) 0.13259(15) 0.0560(7) Uani 1 4 e d . . .
H12A H 0.3743 1.3664 0.1244 0.067 Uiso 1 4 e calc R . .
H12B H 0.5189 1.3541 0.1035 0.067 Uiso 1 4 e calc R . .
C13 C 0.5354(3) 1.3176(4) 0.21691(18) 0.0846(11) Uani 1 4 e d . . .
H13A H 0.5710 1.3983 0.2322 0.127 Uiso 1 4 e calc R . .
H13B H 0.6132 1.2610 0.2267 0.127 Uiso 1 4 e calc R . .
H13C H 0.4717 1.2940 0.2470 0.127 Uiso 1 4 e calc R . .

loop_
_atom_site_aniso_label
_atom_site_aniso_U_11
_atom_site_aniso_U_22
_atom_site_aniso_U_33
_atom_site_aniso_U_23
_atom_site_aniso_U_13
_atom_site_aniso_U_12
Cu1 0.04269(15) 0.0424(2) 0.04040(15) 0.00007(13) 0.00799(11) -0.00612(13)
Si1 0.0400(3) 0.0413(4) 0.0355(3) -0.0010(3) 0.0110(2) -0.0004(3)
C1 0.0405(11) 0.0294(15) 0.0489(13) 0.0024(10) 0.0116(10) -0.0030(9)
O1 0.0445(9) 0.0558(12) 0.0511(9) 0.0100(8) 0.0168(7) -0.0084(8)
N1 0.0417(10) 0.0384(14) 0.0472(11) 0.0015(8) 0.0091(9) -0.0024(8)
Li1 0.0420(19) 0.036(2) 0.0414(18) -0.0033(16) 0.0150(15) -0.0027(16)
O2 0.0508(9) 0.0392(11) 0.0540(9) -0.0025(7) 0.0280(8) -0.0011(7)
C2 0.0516(13) 0.0485(19) 0.0425(12) 0.0026(10) 0.0117(10) -0.0065(11)
C3 0.0543(15) 0.077(2) 0.0572(15) -0.0109(14) 0.0225(12) -0.0040(14)
C4 0.0667(17) 0.066(2) 0.0475(14) -0.0092(13) 0.0045(12) -0.0066(14)
C5 0.0635(17) 0.049(2) 0.0763(18) 0.0069(14) 0.0192(14) 0.0025(13)
C6 0.0583(16) 0.056(2) 0.0790(19) -0.0114(15) 0.0160(14) -0.0158(14)
C7 0.0485(16) 0.079(3) 0.092(2) 0.0108(18) 0.0103(15) -0.0064(15)
C8 0.092(2) 0.089(3) 0.087(2) 0.0416(19) 0.0477(19) 0.015(2)
C9 0.087(2) 0.077(3) 0.110(3) 0.036(2) 0.022(2) 0.012(2)
C10 0.0688(18) 0.067(2) 0.084(2) -0.0034(16) 0.0486(16) -0.0101(15)
C11 0.085(2) 0.055(2) 0.135(3) -0.0195(19) 0.074(2) -0.0194(17)
C12 0.0624(16) 0.0439(19) 0.0682(17) -0.0095(13) 0.0286(13) 0.0031(13)
C13 0.074(2) 0.110(3) 0.071(2) -0.0298(19) 0.0208(16) -0.0063(19)

loop_
_geom_bond_atom_site_label_1
_geom_bond_atom_site_label_2
_geom_bond_distance
_geom_bond_site_symmetry_2
_geom_bond_publ_flag
Cu1 C1 1.871(2) . ?
Cu1 C2 1.913(2) . ?
Si1 C2 1.829(2) . ?
Si1 C5 1.872(3) . ?
Si1 C3 1.874(2) . ?
Si1 C4 1.882(2) . ?
C1 N1 1.144(3) . ?
C1 Li1 2.766(4) . ?
O1 C8 1.432(3) . ?
O1 C6 1.437(3) . ?
O1 Li1 1.950(4) . ?
N1 Li1 2.033(4) 3_675 ?
N1 Li1 2.189(4) . ?
Li1 O2 1.966(4) . ?
Li1 N1 2.033(4) 3_675 ?
Li1 Li1 2.880(8) 3_675 ?
O2 C10 1.429(3) . ?
O2 C12 1.433(3) . ?
C6 C7 1.468(4) . ?
C8 C9 1.411(5) . ?
C10 C11 1.464(4) . ?
C12 C13 1.500(4) . ?
